data_1573033
loop_
_publ_author_name
'Pinson, Dana M.'
'Eckstrom, Francesca D.'
'Ostrom, Gregory S.'
'McClain, K. Randall'
'Baldwin, Lawrence'
'Harvey, Benjamin Grant'

_publ_section_title
;
 [Ru]-Catalyzed Olefin Metathesis and Ethenolysis for the Synthesis and
 Recycling of Bio-Based Polycarbonates and Polycyanurates
;
_journal_name_full 'Polymer Chemistry'
_journal_paper_doi 10.1039/D4PY00940A
_journal_year 2024
_chemical_formula_moiety 'C21 H22 O5'
_chemical_formula_sum 'C21 H22 O5'
_chemical_formula_weight 354.406
_space_group_crystal_system monoclinic
_space_group_IT_number 15
_space_group_name_Hall '-C 2yc'
_space_group_name_H-M_alt 'C 1 2/c 1'
_symmetry_Int_Tables_number 15
_audit_creation_date 2024-06-03
_audit_creation_method
;
Olex2 1.5
(compiled 2024.02.16 svn.r378c4104 for OlexSys, GUI svn.r6928)
;
_audit_update_record
;
2024-06-04 deposited with the CCDC.	2024-10-30 downloaded from the CCDC.
;
_cell_angle_alpha 90
_cell_angle_beta 101.624(1)
_cell_angle_gamma 90
_cell_formula_units_Z 4
_cell_length_a 15.9421(5)
_cell_length_b 8.6790(3)
_cell_length_c 13.2926(4)
_cell_measurement_reflns_used 6291
_cell_measurement_temperature 100
_cell_measurement_theta_max 25.27
_cell_measurement_theta_min 2.61
_cell_volume 1801.46(10)
_computing_cell_refinement 'SAINT V8.38A (?, 2016)'
_computing_data_reduction 'SAINT V8.38A (?, 2016)'
_computing_molecular_graphics 'Olex2 1.5 (Dolomanov et al., 2009)'
_computing_publication_material 'Olex2 1.5 (Dolomanov et al., 2009)'
_computing_structure_refinement 'olex2.refine 1.5 (Bourhis et al., 2015)'
_diffrn_ambient_temperature 100.00
_diffrn_measured_fraction_theta_full 1.0000
_diffrn_measured_fraction_theta_max 1.0000
_diffrn_measurement_device_type 'Bruker APEX-II CCD'
_diffrn_measurement_method '\f and \w scans'
_diffrn_radiation_type 'Mo K\a'
_diffrn_radiation_wavelength 0.71073
_diffrn_reflns_av_R_equivalents 0.0329
_diffrn_reflns_av_unetI/netI 0.0183
_diffrn_reflns_Laue_measured_fraction_full 1.0000
_diffrn_reflns_Laue_measured_fraction_max 1.0000
_diffrn_reflns_limit_h_max 19
_diffrn_reflns_limit_h_min -19
_diffrn_reflns_limit_k_max 10
_diffrn_reflns_limit_k_min -10
_diffrn_reflns_limit_l_max 16
_diffrn_reflns_limit_l_min -16
_diffrn_reflns_number 12445
_diffrn_reflns_point_group_measured_fraction_full 1.0000
_diffrn_reflns_point_group_measured_fraction_max 1.0000
_diffrn_reflns_theta_full 25.2417
_diffrn_reflns_theta_max 25.35
_diffrn_reflns_theta_min 2.61
_exptl_absorpt_coefficient_mu 0.093
_exptl_absorpt_correction_T_max 0.7452
_exptl_absorpt_correction_T_min 0.7118
_exptl_absorpt_correction_type multi-scan
_exptl_absorpt_process_details
;
SADABS-2016/2 (Bruker,2016/2) was used for absorption correction.
wR2(int) was 0.0940 before and 0.0562 after correction.
The Ratio of minimum to maximum transmission is 0.9552.
The \l/2 correction factor is Not present.
;
_exptl_crystal_colour 'clear colourless'
_exptl_crystal_colour_lustre clear
_exptl_crystal_colour_primary colourless
_exptl_crystal_density_diffrn 1.307
_exptl_crystal_description prism
_exptl_crystal_F_000 752.521
_exptl_crystal_size_max 0.372
_exptl_crystal_size_mid 0.348
_exptl_crystal_size_min 0.244
_refine_diff_density_max 0.2043
_refine_diff_density_min -0.1704
_refine_diff_density_rms 0.0361
_refine_ls_d_res_high 0.8300
_refine_ls_d_res_low 7.8076
_refine_ls_extinction_coef 0.0052(8)
_refine_ls_extinction_expression Fc^*^=kFc[1+0.001xFc^2^\l^3^/sin(2\q)]^-1/4^
_refine_ls_goodness_of_fit_ref 1.0918
_refine_ls_hydrogen_treatment constr
_refine_ls_matrix_type full
_refine_ls_number_constraints 18
_refine_ls_number_parameters 121
_refine_ls_number_reflns 1644
_refine_ls_number_restraints 0
_refine_ls_restrained_S_all 1.0918
_refine_ls_R_factor_all 0.0340
_refine_ls_R_factor_gt 0.0287
_refine_ls_shift/su_max 0.0001
_refine_ls_shift/su_mean 0.0000
_refine_ls_structure_factor_coef Fsqd
_refine_ls_weighting_details 'w=1/[\s^2^(Fo^2^)+(0.0333P)^2^+1.1515P] where P=(Fo^2^+2Fc^2^)/3'
_refine_ls_weighting_scheme calc
_refine_ls_wR_factor_gt 0.0721
_refine_ls_wR_factor_ref 0.0787
_reflns_Friedel_coverage 0.0
_reflns_limit_h_max 18
_reflns_limit_h_min -19
_reflns_limit_k_max 10
_reflns_limit_k_min 0
_reflns_limit_l_max 16
_reflns_limit_l_min 0
_reflns_number_gt 1474
_reflns_number_total 1644
_reflns_threshold_expression I>=2u(I)
_cod_data_source_file d4py00940a2.cif
_cod_data_source_block RM_DMP_2_69_1_0m_a
_cod_database_code 1573033
_olex2_refinement_description
;
1. Fixed Uiso
 At 1.2 times of:
  All C(H) groups, All C(H,H) groups
 At 1.5 times of:
  All C(H,H,H) groups
2.a Secondary CH2 refined with riding coordinates:
 C00B(H00b,H00c)
2.b Aromatic/amide H refined with riding coordinates:
 C008(H008), C009(H009), C00A(H00A), C00C(H00d)
2.c X=CH2 refined with riding coordinates:
 C10(H10a,H10b)
2.d Idealised Me refined as rotating group:
 C00D(H00e,H00f,H00g)
;
_olex2_submission_special_instructions 'No special instructions were received'

loop_
_space_group_symop_id
_space_group_symop_operation_xyz
1 x,y,z
2 -x,y,-z+1/2
3 -x,-y,-z
4 x,-y,z-1/2
5 x+1/2,y+1/2,z
6 -x+1/2,y+1/2,-z+1/2
7 -x+1/2,-y+1/2,-z
8 x+1/2,-y+1/2,z-1/2

loop_
_atom_site_label
_atom_site_type_symbol
_atom_site_fract_x
_atom_site_fract_y
_atom_site_fract_z
_atom_site_U_iso_or_equiv
_atom_site_adp_type
_atom_site_occupancy
_atom_site_site_symmetry_order
_atom_site_refinement_flags_posn
_atom_site_refinement_flags_adp
_atom_site_refinement_flags_occupancy
O4 O 0.5 0.46964(13) 0.75 0.0212(3) Uani 1.000000 2 S T P
O002 O 0.43165(5) 0.24000(9) 0.72184(6) 0.0243(2) Uani 1.000000 1 . . .
O003 O 0.41400(5) 0.34645(9) 0.53090(6) 0.0227(2) Uani 1.000000 1 . . .
C004 C 0.5 0.33274(19) 0.75 0.0200(4) Uani 1.000000 2 S T P
C005 C 0.20485(7) 0.46248(13) 0.58650(9) 0.0204(3) Uani 1.000000 1 . . .
C006 C 0.34624(7) 0.37118(13) 0.57664(9) 0.0192(3) Uani 1.000000 1 . . .
C007 C 0.35578(7) 0.31802(13) 0.67725(9) 0.0213(3) Uani 1.000000 1 . . .
C008 C 0.26999(7) 0.44270(13) 0.53176(9) 0.0190(3) Uani 1.000000 1 . . .
H008 H 0.26213(7) 0.47857(13) 0.46297(9) 0.0228(3) Uiso 1.000000 1 R . .
C009 C 0.12895(7) 0.66828(14) 0.46748(9) 0.0242(3) Uani 1.000000 1 . . .
H009 H 0.16628(7) 0.74944(14) 0.49592(9) 0.0291(3) Uiso 1.000000 1 R . .
C00A C 0.21685(8) 0.41023(14) 0.68700(9) 0.0249(3) Uani 1.000000 1 . . .
H00A H 0.17323(8) 0.42531(14) 0.72531(9) 0.0298(3) Uiso 1.000000 1 R . .
C00B C 0.12039(7) 0.53497(14) 0.53557(9) 0.0238(3) Uani 1.000000 1 . . .
H00b H 0.08439(7) 0.45529(14) 0.49445(9) 0.0286(3) Uiso 1.000000 1 R . .
H00c H 0.09022(7) 0.56991(14) 0.58968(9) 0.0286(3) Uiso 1.000000 1 R . .
C00C C 0.29220(8) 0.33608(14) 0.73187(9) 0.0252(3) Uani 1.000000 1 . . .
H00d H 0.29967(8) 0.29804(14) 0.80011(9) 0.0302(3) Uiso 1.000000 1 R . .
C00D C 0.40974(7) 0.41126(14) 0.43103(9) 0.0239(3) Uani 1.000000 1 . . .
H00e H 0.3596(3) 0.3700(8) 0.38361(18) 0.0358(4) Uiso 1.000000 1 GR . .
H00f H 0.4049(6) 0.52358(16) 0.43478(15) 0.0358(4) Uiso 1.000000 1 GR . .
H00g H 0.4618(3) 0.3845(8) 0.4063(3) 0.0358(4) Uiso 1.000000 1 GR . .
C10 C 0.08901(9) 0.68242(18) 0.37135(10) 0.0352(3) Uani 1.000000 1 . . .
H10a H 0.05111(9) 0.60380(18) 0.34003(10) 0.0423(4) Uiso 1.000000 1 R . .
H10b H 0.09801(9) 0.77127(18) 0.33314(10) 0.0423(4) Uiso 1.000000 1 R . .

loop_
_atom_site_aniso_label
_atom_site_aniso_U_11
_atom_site_aniso_U_22
_atom_site_aniso_U_33
_atom_site_aniso_U_12
_atom_site_aniso_U_13
_atom_site_aniso_U_23
O4 0.0201(6) 0.0188(6) 0.0227(6) -0.000000 -0.0004(5) 0.000000
O002 0.0222(4) 0.0188(4) 0.0271(5) -0.0023(3) -0.0065(3) 0.0034(3)
O003 0.0191(4) 0.0253(5) 0.0231(4) 0.0041(3) 0.0026(3) 0.0004(3)
C004 0.0212(8) 0.0200(9) 0.0162(8) -0.000000 -0.0022(6) 0.000000
C005 0.0184(6) 0.0177(6) 0.0239(6) -0.0050(4) 0.0018(5) -0.0022(5)
C006 0.0182(6) 0.0160(6) 0.0222(6) -0.0031(4) 0.0011(4) -0.0031(4)
C007 0.0197(6) 0.0173(6) 0.0235(6) -0.0034(4) -0.0039(5) 0.0010(5)
C008 0.0202(6) 0.0169(6) 0.0184(6) -0.0032(4) 0.0001(4) -0.0008(4)
C009 0.0210(6) 0.0225(6) 0.0299(7) 0.0059(5) 0.0069(5) -0.0023(5)
C00A 0.0222(6) 0.0283(7) 0.0247(6) -0.0066(5) 0.0062(5) -0.0007(5)
C00B 0.0183(6) 0.0253(6) 0.0279(6) -0.0006(5) 0.0045(5) -0.0023(5)
C00C 0.0274(6) 0.0265(6) 0.0194(6) -0.0095(5) -0.0003(5) 0.0036(5)
C00D 0.0232(6) 0.0263(7) 0.0223(6) 0.0032(5) 0.0051(5) -0.0008(5)
C10 0.0318(7) 0.0434(8) 0.0319(7) 0.0152(6) 0.0098(6) 0.0038(6)

loop_
_atom_type_symbol
_atom_type_scat_dispersion_real
_atom_type_scat_dispersion_imag
_atom_type_scat_Cromer_Mann_a1
_atom_type_scat_Cromer_Mann_a2
_atom_type_scat_Cromer_Mann_a3
_atom_type_scat_Cromer_Mann_a4
_atom_type_scat_Cromer_Mann_b1
_atom_type_scat_Cromer_Mann_b2
_atom_type_scat_Cromer_Mann_b3
_atom_type_scat_Cromer_Mann_b4
_atom_type_scat_Cromer_Mann_c
_atom_type_scat_source
_atom_type_scat_dispersion_source
C 0.00313 0.00162 2.31000 1.02000 1.58860 0.86500 20.84390 10.20750 0.56870 51.65120 0.21560 'International Tables Volume C Table 6.1.1.4 (pp. 500-502)' 'Brennan, Cowan, Rev. Sci. Instrum., 1992, 63, 850'
H 0.00000 0.00000 0.49300 0.32291 0.14019 0.04081 10.51090 26.12570 3.14236 57.79970 0.00304 'International Tables Volume C Table 6.1.1.4 (pp. 500-502)' 'Brennan, Cowan, Rev. Sci. Instrum., 1992, 63, 850'
O 0.01085 0.00610 3.04850 2.28680 1.54630 0.86700 13.27710 5.70110 0.32390 32.90890 0.25080 'International Tables Volume C Table 6.1.1.4 (pp. 500-502)' 'Brennan, Cowan, Rev. Sci. Instrum., 1992, 63, 850'

loop_
_geom_angle_atom_site_label_1
_geom_angle_atom_site_label_2
_geom_angle_atom_site_label_3
_geom_angle
_geom_angle_site_symmetry_1
_geom_angle_site_symmetry_3
_geom_angle_publ_flag
C007 O002 C004 114.08(9) . . ?
C00D O003 C006 117.37(9) . . ?
O002 C004 O4 126.73(7) . . ?
O002 C004 O4 126.73(7) 2_656 . ?
O002 C004 O002 106.54(13) 2_656 . ?
C00A C005 C008 119.34(11) . . ?
C00B C005 C008 120.40(10) . . ?
C00B C005 C00A 120.22(10) . . ?
C007 C006 O003 115.73(10) . . ?
C008 C006 O003 125.76(10) . . ?
C008 C006 C007 118.50(10) . . ?
C006 C007 O002 118.77(10) . . ?
C00C C007 O002 119.76(10) . . ?
C00C C007 C006 121.44(11) . . ?
C006 C008 C005 120.72(11) . . ?
H008 C008 C005 119.64(7) . . ?
H008 C008 C006 119.64(7) . . ?
C00B C009 H009 117.38(7) . . ?
C10 C009 H009 117.38(9) . . ?
C10 C009 C00B 125.23(13) . . ?
H00A C00A C005 119.83(7) . . ?
C00C C00A C005 120.34(11) . . ?
C00C C00A H00A 119.83(7) . . ?
C009 C00B C005 114.27(10) . . ?
H00b C00B C005 108.69(6) . . ?
H00b C00B C009 108.69(7) . . ?
H00c C00B C005 108.69(6) . . ?
H00c C00B C009 108.69(6) . . ?
H00c C00B H00b 107.6 . . ?
C00A C00C C007 119.64(11) . . ?
H00d C00C C007 120.18(7) . . ?
H00d C00C C00A 120.18(7) . . ?
H00e C00D O003 109.5 . . ?
H00f C00D O003 109.5 . . ?
H00f C00D H00e 109.5 . . ?
H00g C00D O003 109.5 . . ?
H00g C00D H00e 109.5 . . ?
H00g C00D H00f 109.5 . . ?
H10a C10 C009 120.0 . . ?
H10b C10 C009 120.0 . . ?
H10b C10 H10a 120.0 . . ?

loop_
_geom_bond_atom_site_label_1
_geom_bond_atom_site_label_2
_geom_bond_distance
_geom_bond_site_symmetry_2
_geom_bond_publ_flag
O4 C004 1.188(2) . ?
O002 C004 1.3457(13) . ?
O002 C007 1.4085(14) . ?
O003 C006 1.3591(14) . ?
O003 C00D 1.4307(14) . ?
C005 C008 1.3936(16) . ?
C005 C00A 1.3871(17) . ?
C005 C00B 1.5164(16) . ?
C006 C007 1.3938(16) . ?
C006 C008 1.3880(16) . ?
C007 C00C 1.3694(17) . ?
C008 H008 0.9500 . ?
C009 H009 0.9500 . ?
C009 C00B 1.4921(17) . ?
C009 C10 1.3136(18) . ?
C00A H00A 0.9500 . ?
C00A C00C 1.3872(17) . ?
C00B H00b 0.9900 . ?
C00B H00c 0.9900 . ?
C00C H00d 0.9500 . ?
C00D H00e 0.9800 . ?
C00D H00f 0.9800 . ?
C00D H00g 0.9800 . ?
C10 H10a 0.9500 . ?
C10 H10b 0.9500 . ?

loop_
_geom_torsion_atom_site_label_1
_geom_torsion_atom_site_label_2
_geom_torsion_atom_site_label_3
_geom_torsion_atom_site_label_4
_geom_torsion
_geom_torsion_site_symmetry_1
_geom_torsion_site_symmetry_2
_geom_torsion_site_symmetry_3
_geom_torsion_site_symmetry_4
_geom_torsion_publ_flag
O4 C004 O002 C007 7.84(5) . . . . ?
O4 C004 O002 C007 7.84(5) . . 2_656 2_656 ?
O002 C004 O002 C007 -172.16(6) . . 2_656 2_656 ?
O002 C007 C006 O003 -2.09(11) . . . . ?
O002 C007 C006 C008 177.55(10) . . . . ?
O002 C007 C00C C00A -178.70(10) . . . . ?
O003 C006 C007 C00C 179.89(10) . . . . ?
O003 C006 C008 C005 -179.68(11) . . . . ?
C005 C008 C006 C007 0.73(13) . . . . ?
C005 C00A C00C C007 1.63(14) . . . . ?
C005 C00B C009 C10 127.05(11) . . . . ?
C006 C007 C00C C00A -0.70(13) . . . . ?
